data_7240706
loop_
_publ_author_name
'Shi, Yong-Sheng'
'Xiao, Qing-Qing'
'Fu, Lianshe'
'Cui, Guang Hua'

_publ_section_title
;
 Three water-stable luminescent two-dimensional CdII-based coordination
 polymers as sensors for highly sensitive and selective detection of
 Cr2O72- and CrO42-- anions
;
_journal_name_full CrystEngComm
_journal_paper_doi 10.1039/D0CE00594K
_journal_year 2020
_chemical_formula_sum 'C29 H27 Cd N5 O6'
_chemical_formula_weight 653.95
_space_group_crystal_system triclinic
_space_group_IT_number 2
_space_group_name_Hall '-P 1'
_space_group_name_H-M_alt 'P -1'
_atom_sites_solution_hydrogens geom
_audit_creation_method SHELXL-2018/3
_audit_update_record
;
2019-11-05 deposited with the CCDC.	2020-06-12 downloaded from the CCDC.
;
_cell_angle_alpha 100.906(6)
_cell_angle_beta 100.575(6)
_cell_angle_gamma 91.284(6)
_cell_formula_units_Z 2
_cell_length_a 10.578(4)
_cell_length_b 10.841(5)
_cell_length_c 11.676(5)
_cell_measurement_reflns_used 3641
_cell_measurement_temperature 296(2)
_cell_measurement_theta_max 21.26
_cell_measurement_theta_min 3.23
_cell_volume 1290.2(9)
_computing_cell_refinement 'SAINT (Bruker, 1999)'
_computing_data_collection 'SMART (Bruker, 1998)'
_computing_data_reduction SAINT
_computing_molecular_graphics 'Bruker SHELXTL'
_computing_publication_material 'Bruker SHELXTL'
_computing_structure_refinement 'SHELXL-2018/3 (Sheldrick, 2018)'
_computing_structure_solution 'SHELXT 2014/5 (Sheldrick, 2014)'
_diffrn_ambient_temperature 296(2)
_diffrn_measured_fraction_theta_full 0.980
_diffrn_measured_fraction_theta_max 0.954
_diffrn_measurement_device_type 'Bruker SMART CCD area-detector'
_diffrn_measurement_method '\w scans'
_diffrn_radiation_monochromator graphite
_diffrn_radiation_source 'fine--focus sealed tube'
_diffrn_radiation_type MoK\a
_diffrn_radiation_wavelength 0.71073
_diffrn_reflns_av_R_equivalents 0.0528
_diffrn_reflns_av_unetI/netI 0.1267
_diffrn_reflns_Laue_measured_fraction_full 0.980
_diffrn_reflns_Laue_measured_fraction_max 0.954
_diffrn_reflns_limit_h_max 12
_diffrn_reflns_limit_h_min -13
_diffrn_reflns_limit_k_max 14
_diffrn_reflns_limit_k_min -12
_diffrn_reflns_limit_l_max 15
_diffrn_reflns_limit_l_min -14
_diffrn_reflns_number 7834
_diffrn_reflns_point_group_measured_fraction_full 0.980
_diffrn_reflns_point_group_measured_fraction_max 0.954
_diffrn_reflns_theta_full 25.242
_diffrn_reflns_theta_max 27.536
_diffrn_reflns_theta_min 1.810
_exptl_absorpt_coefficient_mu 0.903
_exptl_absorpt_correction_T_max 0.9362
_exptl_absorpt_correction_T_min 0.8612
_exptl_absorpt_correction_type multi-scan
_exptl_absorpt_process_details '(<i>SADABS</i>; Sheldrick, 1996)'
_exptl_crystal_colour colourless
_exptl_crystal_density_diffrn 1.683
_exptl_crystal_description block
_exptl_crystal_F_000 664
_exptl_crystal_size_max 0.18
_exptl_crystal_size_mid 0.17
_exptl_crystal_size_min 0.13
_refine_diff_density_max 1.680
_refine_diff_density_min -2.480
_refine_diff_density_rms 0.172
_refine_ls_extinction_method none
_refine_ls_goodness_of_fit_ref 1.012
_refine_ls_hydrogen_treatment constr
_refine_ls_matrix_type full
_refine_ls_number_parameters 374
_refine_ls_number_reflns 5671
_refine_ls_number_restraints 0
_refine_ls_restrained_S_all 1.012
_refine_ls_R_factor_all 0.1075
_refine_ls_R_factor_gt 0.0751
_refine_ls_shift/su_max 0.001
_refine_ls_shift/su_mean 0.000
_refine_ls_structure_factor_coef Fsqd
_refine_ls_weighting_details 'w=1/[\s^2^(Fo^2^)+(0.1000P)^2^] where P=(Fo^2^+2Fc^2^)/3'
_refine_ls_weighting_scheme calc
_refine_ls_wR_factor_gt 0.1795
_refine_ls_wR_factor_ref 0.2042
_reflns_Friedel_coverage 0.000
_reflns_number_gt 3815
_reflns_number_total 5671
_reflns_threshold_expression 'I > 2\s(I)'
_cod_data_source_file d0ce00594k2.cif
_cod_data_source_block 5
_cod_database_code 7240706
_shelx_shelxl_version_number 2018/3
_shelx_space_group_comment
;
The symmetry employed for this shelxl refinement is uniquely defined
by the following loop, which should always be used as a source of
symmetry information in preference to the above space-group names.
They are only intended as comments.
;

loop_
_space_group_symop_operation_xyz
'x, y, z'
'-x, -y, -z'

loop_
_atom_site_label
_atom_site_type_symbol
_atom_site_fract_x
_atom_site_fract_y
_atom_site_fract_z
_atom_site_U_iso_or_equiv
_atom_site_adp_type
_atom_site_occupancy
_atom_site_site_symmetry_order
_atom_site_calc_flag
_atom_site_refinement_flags_posn
_atom_site_refinement_flags_adp
_atom_site_refinement_flags_occupancy
_atom_site_disorder_assembly
_atom_site_disorder_group
Cd1 Cd 0.33700(5) 0.93625(4) 0.57224(4) 0.0317(2) Uani 1 1 d . . . . .
O5 O 0.5566(6) 0.4748(5) 0.3218(5) 0.0515(15) Uani 1 1 d . . . . .
O3 O 0.4151(6) 0.1025(5) 0.4759(5) 0.0502(15) Uani 1 1 d . . . . .
N2 N 0.6550(5) 1.1032(5) 0.8598(5) 0.0315(13) Uani 1 1 d . . . . .
O4 O 0.2340(6) 0.1110(5) 0.5354(5) 0.0560(16) Uani 1 1 d . . . . .
N1 N 0.4826(6) 0.9983(5) 0.7416(5) 0.0336(13) Uani 1 1 d . . . . .
O1 O 0.3353(5) 0.7431(4) 0.4831(6) 0.0546(16) Uani 1 1 d . . . . .
N3 N 0.9758(6) 0.9728(6) 0.7186(5) 0.0365(14) Uani 1 1 d . . . . .
N4 N 1.1510(5) 0.9063(5) 0.6490(5) 0.0354(14) Uani 1 1 d . . . . .
N5 N 0.4506(7) 0.5154(6) 0.3196(6) 0.0398(15) Uani 1 1 d . . . . .
O6 O 0.4113(7) 0.5985(6) 0.2655(6) 0.072(2) Uani 1 1 d . . . . .
C24 C 0.3815(6) 0.3431(6) 0.4070(6) 0.0276(14) Uani 1 1 d . . . . .
H24 H 0.450953 0.300287 0.384538 0.033 Uiso 1 1 calc R U . . .
C25 C 0.2975(6) 0.2883(5) 0.4624(6) 0.0270(14) Uani 1 1 d . . . . .
C11 C 0.8911(7) 1.1216(7) 0.8703(6) 0.0367(17) Uani 1 1 d . . . . .
H11A H 0.964530 1.181679 0.886343 0.044 Uiso 1 1 calc R U . . .
H11B H 0.909124 1.062858 0.923592 0.044 Uiso 1 1 calc R U . . .
O2 O 0.1450(7) 0.7032(6) 0.3638(7) 0.080(2) Uani 1 1 d . . . . .
C7 C 0.5283(6) 0.9331(6) 0.8328(6) 0.0291(14) Uani 1 1 d . . . . .
C29 C 0.3205(7) 0.1588(6) 0.4923(6) 0.0319(16) Uani 1 1 d . . . . .
C23 C 0.3609(6) 0.4637(6) 0.3850(6) 0.0279(14) Uani 1 1 d . . . . .
C2 C 0.6369(7) 0.9969(6) 0.9056(6) 0.0309(15) Uani 1 1 d . . . . .
C1 C 0.5610(7) 1.0974(7) 0.7631(7) 0.0343(16) Uani 1 1 d . . . . .
H1 H 0.553155 1.158494 0.716496 0.041 Uiso 1 1 calc R U . . .
C19 C 0.9990(6) 0.8547(6) 0.7491(6) 0.0301(15) Uani 1 1 d . . . . .
C22 C 0.2615(7) 0.5325(6) 0.4189(6) 0.0319(16) Uani 1 1 d . . . . .
C16 C 1.0860(7) 0.6246(6) 0.7799(6) 0.0339(16) Uani 1 1 d . . . . .
C17 C 0.9755(7) 0.6701(7) 0.8223(6) 0.0342(16) Uani 1 1 d . . . . .
C15 C 1.1525(7) 0.6984(6) 0.7209(6) 0.0336(16) Uani 1 1 d . . . . .
H15 H 1.225176 0.669841 0.692194 0.040 Uiso 1 1 calc R U . . .
C3 C 0.6982(7) 0.9516(7) 1.0021(6) 0.0349(16) Uani 1 1 d . . . . .
H3 H 0.767703 0.998258 1.053776 0.042 Uiso 1 1 calc R U . . .
C12 C 0.8721(7) 1.0503(7) 0.7420(7) 0.0369(17) Uani 1 1 d . . . . .
H12A H 0.792703 0.997803 0.723864 0.044 Uiso 1 1 calc R U . . .
H12B H 0.862885 1.110445 0.689660 0.044 Uiso 1 1 calc R U . . .
C27 C 0.1746(7) 0.4710(6) 0.4691(7) 0.0360(17) Uani 1 1 d . . . . .
H27 H 0.102818 0.511991 0.488458 0.043 Uiso 1 1 calc R U . . .
C26 C 0.1920(7) 0.3518(6) 0.4909(7) 0.0357(16) Uani 1 1 d . . . . .
H26 H 0.132584 0.313605 0.524816 0.043 Uiso 1 1 calc R U . . .
C14 C 1.1072(7) 0.8156(6) 0.7061(6) 0.0322(16) Uani 1 1 d . . . . .
C6 C 0.4807(8) 0.8193(6) 0.8532(6) 0.0370(17) Uani 1 1 d . . . . .
H6 H 0.406894 0.777095 0.804524 0.044 Uiso 1 1 calc R U . . .
C28 C 0.2442(7) 0.6712(6) 0.4176(7) 0.0379(18) Uani 1 1 d . . . . .
C4 C 0.6578(7) 0.8383(7) 1.0225(6) 0.0344(16) Uani 1 1 d . . . . .
C10 C 0.7710(7) 1.1913(7) 0.8939(7) 0.0396(18) Uani 1 1 d . . . . .
H10A H 0.782415 1.229442 0.977533 0.047 Uiso 1 1 calc R U . . .
H10B H 0.759469 1.257892 0.848570 0.047 Uiso 1 1 calc R U . . .
C18 C 0.9316(7) 0.7846(7) 0.8083(6) 0.0342(16) Uani 1 1 d . . . . .
H18 H 0.859441 0.814321 0.837159 0.041 Uiso 1 1 calc R U . . .
C5 C 0.5458(7) 0.7710(7) 0.9474(6) 0.0356(16) Uani 1 1 d . . . . .
C13 C 1.0686(7) 0.9965(7) 0.6586(7) 0.0394(18) Uani 1 1 d . . . . .
H13 H 1.074097 1.068748 0.627192 0.047 Uiso 1 1 calc R U . . .
C20 C 1.1345(8) 0.4992(7) 0.7955(7) 0.047(2) Uani 1 1 d . . . . .
H20A H 1.159715 0.498678 0.878645 0.071 Uiso 1 1 calc R U . . .
H20B H 1.207393 0.483598 0.757570 0.071 Uiso 1 1 calc R U . . .
H20C H 1.067527 0.434731 0.760140 0.071 Uiso 1 1 calc R U . . .
C8 C 0.7281(8) 0.7853(8) 1.1261(7) 0.048(2) Uani 1 1 d . . . . .
H8A H 0.770732 0.712117 1.096663 0.073 Uiso 1 1 calc R U . . .
H8B H 0.667402 0.762740 1.171598 0.073 Uiso 1 1 calc R U . . .
H8C H 0.790708 0.847670 1.175727 0.073 Uiso 1 1 calc R U . . .
C9 C 0.4951(9) 0.6481(7) 0.9690(8) 0.055(2) Uani 1 1 d . . . . .
H9A H 0.475239 0.660509 1.047190 0.083 Uiso 1 1 calc R U . . .
H9B H 0.559269 0.587250 0.962422 0.083 Uiso 1 1 calc R U . . .
H9C H 0.418608 0.618259 0.911068 0.083 Uiso 1 1 calc R U . . .
C21 C 0.9010(8) 0.5881(8) 0.8833(7) 0.050(2) Uani 1 1 d . . . . .
H21A H 0.882692 0.505614 0.834459 0.074 Uiso 1 1 calc R U . . .
H21B H 0.821685 0.625286 0.895025 0.074 Uiso 1 1 calc R U . . .
H21C H 0.951833 0.581886 0.958883 0.074 Uiso 1 1 calc R U . . .

loop_
_atom_site_aniso_label
_atom_site_aniso_U_11
_atom_site_aniso_U_22
_atom_site_aniso_U_33
_atom_site_aniso_U_23
_atom_site_aniso_U_13
_atom_site_aniso_U_12
Cd1 0.0342(3) 0.0290(3) 0.0334(3) 0.0127(2) 0.0043(2) -0.0020(2)
O5 0.041(4) 0.059(4) 0.061(4) 0.021(3) 0.018(3) -0.002(3)
O3 0.051(4) 0.034(3) 0.075(4) 0.024(3) 0.021(3) 0.016(3)
N2 0.025(3) 0.035(3) 0.034(3) 0.010(3) 0.003(2) -0.002(2)
O4 0.059(4) 0.050(3) 0.077(4) 0.041(3) 0.027(3) 0.009(3)
N1 0.035(3) 0.041(3) 0.028(3) 0.016(3) 0.004(2) 0.002(3)
O1 0.036(3) 0.026(3) 0.096(5) 0.004(3) 0.006(3) -0.001(2)
N3 0.028(3) 0.046(3) 0.037(3) 0.012(3) 0.007(3) -0.003(3)
N4 0.024(3) 0.038(3) 0.049(4) 0.018(3) 0.009(3) -0.003(3)
N5 0.053(5) 0.031(3) 0.037(4) 0.008(3) 0.013(3) -0.005(3)
O6 0.103(6) 0.054(4) 0.086(5) 0.046(4) 0.055(4) 0.021(4)
C24 0.022(3) 0.026(3) 0.034(4) 0.003(3) 0.005(3) 0.003(3)
C25 0.033(4) 0.020(3) 0.028(3) 0.008(3) 0.003(3) 0.001(3)
C11 0.029(4) 0.037(4) 0.043(4) 0.010(3) 0.003(3) -0.004(3)
O2 0.077(5) 0.045(4) 0.109(6) 0.032(4) -0.028(4) 0.007(3)
C7 0.025(4) 0.031(3) 0.034(4) 0.010(3) 0.009(3) 0.006(3)
C29 0.049(5) 0.019(3) 0.026(4) 0.007(3) 0.002(3) -0.004(3)
C23 0.022(3) 0.031(3) 0.030(4) 0.007(3) 0.004(3) -0.003(3)
C2 0.030(4) 0.033(4) 0.030(4) 0.006(3) 0.009(3) 0.001(3)
C1 0.030(4) 0.035(4) 0.039(4) 0.009(3) 0.009(3) 0.003(3)
C19 0.021(3) 0.042(4) 0.029(4) 0.017(3) -0.002(3) -0.002(3)
C22 0.029(4) 0.027(3) 0.040(4) 0.015(3) -0.003(3) -0.002(3)
C16 0.034(4) 0.035(4) 0.032(4) 0.011(3) 0.000(3) -0.003(3)
C17 0.039(4) 0.042(4) 0.024(4) 0.008(3) 0.010(3) -0.005(3)
C15 0.021(4) 0.038(4) 0.041(4) 0.010(3) 0.002(3) -0.001(3)
C3 0.024(4) 0.047(4) 0.032(4) 0.008(3) 0.002(3) -0.004(3)
C12 0.034(4) 0.037(4) 0.041(4) 0.015(3) 0.003(3) 0.000(3)
C27 0.032(4) 0.033(4) 0.044(4) 0.010(3) 0.009(3) 0.000(3)
C26 0.038(4) 0.032(4) 0.039(4) 0.010(3) 0.011(3) -0.001(3)
C14 0.036(4) 0.030(3) 0.032(4) 0.008(3) 0.009(3) -0.006(3)
C6 0.046(5) 0.032(4) 0.032(4) 0.009(3) 0.005(3) -0.003(3)
C28 0.037(4) 0.030(4) 0.054(5) 0.022(3) 0.010(4) 0.002(3)
C4 0.040(4) 0.037(4) 0.028(4) 0.010(3) 0.007(3) 0.012(3)
C10 0.033(4) 0.039(4) 0.043(4) 0.003(3) 0.003(3) -0.007(3)
C18 0.028(4) 0.043(4) 0.032(4) 0.004(3) 0.008(3) 0.002(3)
C5 0.039(4) 0.038(4) 0.035(4) 0.014(3) 0.012(3) 0.001(3)
C13 0.041(4) 0.036(4) 0.045(5) 0.019(3) 0.009(4) -0.003(3)
C20 0.047(5) 0.048(4) 0.051(5) 0.022(4) 0.008(4) 0.001(4)
C8 0.043(5) 0.060(5) 0.045(5) 0.023(4) 0.003(4) 0.008(4)
C9 0.081(7) 0.042(4) 0.049(5) 0.018(4) 0.021(5) 0.001(4)
C21 0.051(5) 0.052(5) 0.055(5) 0.028(4) 0.014(4) 0.004(4)

loop_
_atom_type_symbol
_atom_type_description
_atom_type_scat_dispersion_real
_atom_type_scat_dispersion_imag
_atom_type_scat_source
C C 0.0033 0.0016 'International Tables Vol C Tables 4.2.6.8 and 6.1.1.4'
H H 0.0000 0.0000 'International Tables Vol C Tables 4.2.6.8 and 6.1.1.4'
Cd Cd -0.8075 1.2024 'International Tables Vol C Tables 4.2.6.8 and 6.1.1.4'
N N 0.0061 0.0033 'International Tables Vol C Tables 4.2.6.8 and 6.1.1.4'
O O 0.0106 0.0060 'International Tables Vol C Tables 4.2.6.8 and 6.1.1.4'

loop_
_geom_angle_atom_site_label_1
_geom_angle_atom_site_label_2
_geom_angle_atom_site_label_3
_geom_angle
_geom_angle_site_symmetry_1
_geom_angle_site_symmetry_3
_geom_angle_publ_flag
O1 Cd1 N1 117.1(2) . . ?
O1 Cd1 O4 136.5(2) . 1_565 ?
N1 Cd1 O4 106.3(2) . 1_565 ?
O1 Cd1 N4 94.4(2) . 1_455 ?
N1 Cd1 N4 100.5(2) . 1_455 ?
O4 Cd1 N4 80.4(2) 1_565 1_455 ?
O1 Cd1 O3 117.9(2) . 1_565 ?
N1 Cd1 O3 93.3(2) . 1_565 ?
O4 Cd1 O3 53.35(19) 1_565 1_565 ?
N4 Cd1 O3 133.71(19) 1_455 1_565 ?
O1 Cd1 C29 132.8(2) . 1_565 ?
N1 Cd1 C29 99.6(2) . 1_565 ?
O4 Cd1 C29 27.3(2) 1_565 1_565 ?
N4 Cd1 C29 107.6(2) 1_455 1_565 ?
O3 Cd1 C29 26.1(2) 1_565 1_565 ?
C29 O3 Cd1 88.4(4) . 1_545 ?
C1 N2 C2 107.1(5) . . ?
C1 N2 C10 125.8(6) . . ?
C2 N2 C10 125.9(6) . . ?
C29 O4 Cd1 97.3(5) . 1_545 ?
C1 N1 C7 104.5(6) . . ?
C1 N1 Cd1 124.2(5) . . ?
C7 N1 Cd1 130.2(4) . . ?
C28 O1 Cd1 130.3(5) . . ?
C13 N3 C19 106.2(6) . . ?
C13 N3 C12 126.7(6) . . ?
C19 N3 C12 127.0(6) . . ?
C13 N4 C14 104.9(6) . . ?
C13 N4 Cd1 120.0(4) . 1_655 ?
C14 N4 Cd1 134.5(5) . 1_655 ?
O5 N5 O6 123.8(7) . . ?
O5 N5 C23 119.3(6) . . ?
O6 N5 C23 116.9(7) . . ?
C25 C24 C23 119.1(6) . . ?
C25 C24 H24 120.5 . . ?
C23 C24 H24 120.5 . . ?
C24 C25 C26 119.4(6) . . ?
C24 C25 C29 120.3(6) . . ?
C26 C25 C29 120.3(6) . . ?
C12 C11 C10 111.2(6) . . ?
C12 C11 H11A 109.4 . . ?
C10 C11 H11A 109.4 . . ?
C12 C11 H11B 109.4 . . ?
C10 C11 H11B 109.4 . . ?
H11A C11 H11B 108.0 . . ?
C2 C7 C6 121.0(6) . . ?
C2 C7 N1 109.8(6) . . ?
C6 C7 N1 129.2(6) . . ?
O3 C29 O4 120.7(6) . . ?
O3 C29 C25 123.0(6) . . ?
O4 C29 C25 116.4(7) . . ?
O3 C29 Cd1 65.4(4) . 1_545 ?
O4 C29 Cd1 55.4(3) . 1_545 ?
C25 C29 Cd1 170.8(5) . 1_545 ?
C22 C23 C24 122.9(6) . . ?
C22 C23 N5 120.4(6) . . ?
C24 C23 N5 116.6(6) . . ?
C3 C2 C7 120.4(6) . . ?
C3 C2 N2 134.4(6) . . ?
C7 C2 N2 105.1(6) . . ?
N1 C1 N2 113.6(6) . . ?
N1 C1 H1 123.2 . . ?
N2 C1 H1 123.2 . . ?
C14 C19 C18 123.6(6) . . ?
C14 C19 N3 106.0(5) . . ?
C18 C19 N3 130.4(7) . . ?
C23 C22 C27 116.1(6) . . ?
C23 C22 C28 126.5(6) . . ?
C27 C22 C28 117.1(7) . . ?
C15 C16 C17 119.5(6) . . ?
C15 C16 C20 118.5(7) . . ?
C17 C16 C20 121.9(6) . . ?
C18 C17 C16 121.9(6) . . ?
C18 C17 C21 118.7(7) . . ?
C16 C17 C21 119.5(7) . . ?
C14 C15 C16 118.6(7) . . ?
C14 C15 H15 120.7 . . ?
C16 C15 H15 120.7 . . ?
C4 C3 C2 120.4(7) . . ?
C4 C3 H3 119.8 . . ?
C2 C3 H3 119.8 . . ?
N3 C12 C11 113.4(6) . . ?
N3 C12 H12A 108.9 . . ?
C11 C12 H12A 108.9 . . ?
N3 C12 H12B 108.9 . . ?
C11 C12 H12B 108.9 . . ?
H12A C12 H12B 107.7 . . ?
C26 C27 C22 122.0(7) . . ?
C26 C27 H27 119.0 . . ?
C22 C27 H27 119.0 . . ?
C27 C26 C25 120.3(7) . . ?
C27 C26 H26 119.9 . . ?
C25 C26 H26 119.9 . . ?
C19 C14 C15 119.2(6) . . ?
C19 C14 N4 109.7(6) . . ?
C15 C14 N4 131.1(7) . . ?
C5 C6 C7 118.6(7) . . ?
C5 C6 H6 120.7 . . ?
C7 C6 H6 120.7 . . ?
O2 C28 O1 126.5(7) . . ?
O2 C28 C22 119.7(7) . . ?
O1 C28 C22 113.6(6) . . ?
C3 C4 C5 119.5(6) . . ?
C3 C4 C8 120.7(7) . . ?
C5 C4 C8 119.7(6) . . ?
N2 C10 C11 110.5(6) . . ?
N2 C10 H10A 109.6 . . ?
C11 C10 H10A 109.6 . . ?
N2 C10 H10B 109.6 . . ?
C11 C10 H10B 109.6 . . ?
H10A C10 H10B 108.1 . . ?
C17 C18 C19 117.2(7) . . ?
C17 C18 H18 121.4 . . ?
C19 C18 H18 121.4 . . ?
C6 C5 C4 119.9(6) . . ?
C6 C5 C9 118.6(7) . . ?
C4 C5 C9 121.4(6) . . ?
N4 C13 N3 113.2(6) . . ?
N4 C13 H13 123.4 . . ?
N3 C13 H13 123.4 . . ?
C16 C20 H20A 109.5 . . ?
C16 C20 H20B 109.5 . . ?
H20A C20 H20B 109.5 . . ?
C16 C20 H20C 109.5 . . ?
H20A C20 H20C 109.5 . . ?
H20B C20 H20C 109.5 . . ?
C4 C8 H8A 109.5 . . ?
C4 C8 H8B 109.5 . . ?
H8A C8 H8B 109.5 . . ?
C4 C8 H8C 109.5 . . ?
H8A C8 H8C 109.5 . . ?
H8B C8 H8C 109.5 . . ?
C5 C9 H9A 109.5 . . ?
C5 C9 H9B 109.5 . . ?
H9A C9 H9B 109.5 . . ?
C5 C9 H9C 109.5 . . ?
H9A C9 H9C 109.5 . . ?
H9B C9 H9C 109.5 . . ?
C17 C21 H21A 109.5 . . ?
C17 C21 H21B 109.5 . . ?
H21A C21 H21B 109.5 . . ?
C17 C21 H21C 109.5 . . ?
H21A C21 H21C 109.5 . . ?
H21B C21 H21C 109.5 . . ?

loop_
_geom_bond_atom_site_label_1
_geom_bond_atom_site_label_2
_geom_bond_distance
_geom_bond_site_symmetry_2
_geom_bond_publ_flag
Cd1 O1 2.153(5) . ?
Cd1 N1 2.251(6) . ?
Cd1 O4 2.278(5) 1_565 ?
Cd1 N4 2.347(6) 1_455 ?
Cd1 O3 2.497(5) 1_565 ?
Cd1 C29 2.745(6) 1_565 ?
O5 N5 1.212(8) . ?
O3 C29 1.210(9) . ?
N2 C1 1.351(9) . ?
N2 C2 1.383(8) . ?
N2 C10 1.483(8) . ?
O4 C29 1.268(8) . ?
N1 C1 1.299(8) . ?
N1 C7 1.407(8) . ?
O1 C28 1.261(9) . ?
N3 C13 1.353(9) . ?
N3 C19 1.408(8) . ?
N3 C12 1.432(10) . ?
N4 C13 1.328(10) . ?
N4 C14 1.403(8) . ?
N5 O6 1.233(8) . ?
N5 C23 1.484(9) . ?
C24 C25 1.376(9) . ?
C24 C23 1.393(9) . ?
C24 H24 0.9300 . ?
C25 C26 1.383(10) . ?
C25 C29 1.523(8) . ?
C11 C12 1.525(10) . ?
C11 C10 1.534(11) . ?
C11 H11A 0.9700 . ?
C11 H11B 0.9700 . ?
O2 C28 1.214(9) . ?
C7 C2 1.380(9) . ?
C7 C6 1.400(9) . ?
C23 C22 1.376(10) . ?
C2 C3 1.373(9) . ?
C1 H1 0.9300 . ?
C19 C14 1.377(10) . ?
C19 C18 1.385(9) . ?
C22 C27 1.397(9) . ?
C22 C28 1.521(9) . ?
C16 C15 1.404(9) . ?
C16 C17 1.414(10) . ?
C16 C20 1.495(10) . ?
C17 C18 1.363(10) . ?
C17 C21 1.528(9) . ?
C15 C14 1.397(10) . ?
C15 H15 0.9300 . ?
C3 C4 1.370(9) . ?
C3 H3 0.9300 . ?
C12 H12A 0.9700 . ?
C12 H12B 0.9700 . ?
C27 C26 1.373(9) . ?
C27 H27 0.9300 . ?
C26 H26 0.9300 . ?
C6 C5 1.383(9) . ?
C6 H6 0.9300 . ?
C4 C5 1.429(10) . ?
C4 C8 1.515(9) . ?
C10 H10A 0.9700 . ?
C10 H10B 0.9700 . ?
C18 H18 0.9300 . ?
C5 C9 1.507(9) . ?
C13 H13 0.9300 . ?
C20 H20A 0.9600 . ?
C20 H20B 0.9600 . ?
C20 H20C 0.9600 . ?
C8 H8A 0.9600 . ?
C8 H8B 0.9600 . ?
C8 H8C 0.9600 . ?
C9 H9A 0.9600 . ?
C9 H9B 0.9600 . ?
C9 H9C 0.9600 . ?
C21 H21A 0.9600 . ?
C21 H21B 0.9600 . ?
C21 H21C 0.9600 . ?
